data_4514011
loop_
_publ_author_name
'Lambic, Nikola S.'
'Sommer, Roger D.'
'Ison, Elon A.'

_publ_section_title
;
 Tuning Catalytic Activity in the Hydrogenation of Unactivated Olefins
 with Transition-Metal Oxos as the Lewis Base Component of Frustrated
 Lewis Pairs
;
_journal_issue 2
_journal_name_full 'ACS Catalysis'
_journal_page_first 1170
_journal_paper_doi 10.1021/acscatal.6b03313
_journal_volume 7
_journal_year 2017
_chemical_formula_moiety 'C37 H46 N3 O Re, 0.5(C H2 Cl2)'
_chemical_formula_sum 'C37.5 H47 Cl N3 O Re'
_chemical_formula_weight 777.43
_space_group_crystal_system monoclinic
_space_group_IT_number 14
_space_group_name_Hall '-P 2yn'
_space_group_name_H-M_alt 'P 1 21/n 1'
_symmetry_space_group_name_Hall '-P 2yn'
_symmetry_space_group_name_H-M 'P 1 21/n 1'
_atom_sites_solution_hydrogens geom
_atom_sites_solution_primary dual
_audit_creation_date 2016-12-09
_audit_creation_method
;
Olex2 1.2
(compiled 2016.11.30 svn.r3356 for OlexSys, GUI svn.r5269)
;
_cell_angle_alpha 90
_cell_angle_beta 105.914(2)
_cell_angle_gamma 90
_cell_formula_units_Z 4
_cell_length_a 15.6648(7)
_cell_length_b 13.4862(5)
_cell_length_c 17.0820(8)
_cell_measurement_reflns_used 9890
_cell_measurement_temperature 100
_cell_measurement_theta_max 25.06
_cell_measurement_theta_min 2.48
_cell_volume 3470.4(3)
_computing_cell_refinement 'SAINT v8.34A (Bruker, 2013)'
_computing_data_reduction 'SAINT v8.34A (Bruker, 2013)'
_computing_molecular_graphics 'Olex2 (Dolomanov et al., 2009)'
_computing_publication_material 'Olex2 (Dolomanov et al., 2009)'
_computing_structure_refinement 'ShelXL (Sheldrick, 2015)'
_computing_structure_solution 'ShelXT (Sheldrick, 2015)'
_diffrn_ambient_temperature 100.02
_diffrn_detector 'Bruker APEX2 area detector'
_diffrn_detector_area_resol_mean 8
_diffrn_detector_type 'CCD area detector'
_diffrn_measured_fraction_theta_full 0.996
_diffrn_measured_fraction_theta_max 0.996
_diffrn_measurement_device_type 'Bruker APEX-II CCD'
_diffrn_measurement_method '\f and \w scans'
_diffrn_radiation_monochromator graphite
_diffrn_radiation_probe x-ray
_diffrn_radiation_type MoK\a
_diffrn_radiation_wavelength 0.71073
_diffrn_radiation_xray_symbol K-L~3~
_diffrn_reflns_av_R_equivalents 0.0344
_diffrn_reflns_av_unetI/netI 0.0250
_diffrn_reflns_Laue_measured_fraction_full 0.996
_diffrn_reflns_Laue_measured_fraction_max 0.996
_diffrn_reflns_limit_h_max 18
_diffrn_reflns_limit_h_min -18
_diffrn_reflns_limit_k_max 16
_diffrn_reflns_limit_k_min -16
_diffrn_reflns_limit_l_max 20
_diffrn_reflns_limit_l_min -20
_diffrn_reflns_number 37598
_diffrn_reflns_point_group_measured_fraction_full 0.996
_diffrn_reflns_point_group_measured_fraction_max 0.996
_diffrn_reflns_theta_full 25.124
_diffrn_reflns_theta_max 25.124
_diffrn_reflns_theta_min 1.954
_diffrn_source 'sealed tube'
_diffrn_standards_number 0
_exptl_absorpt_coefficient_mu 3.611
_exptl_absorpt_correction_T_max 0.7452
_exptl_absorpt_correction_T_min 0.5720
_exptl_absorpt_correction_type multi-scan
_exptl_absorpt_process_details
'SADABS-2014/5 (Bruker,2014/5) was used for absorption correction. wR2(int) was 0.0705 before and 0.0414 after correction. The Ratio of minimum to maximum transmission is 0.7676. The \l/2 correction factor is 0.00150.'
_exptl_crystal_colour 'clear yellow'
_exptl_crystal_colour_lustre clear
_exptl_crystal_colour_primary yellow
_exptl_crystal_density_diffrn 1.488
_exptl_crystal_description plate
_exptl_crystal_F_000 1572
_exptl_crystal_recrystallization_method 'Vapor Diffusion methylene chloride/ pentane'
_exptl_crystal_size_max 0.22
_exptl_crystal_size_mid 0.2
_exptl_crystal_size_min 0.09
_refine_diff_density_max 1.022
_refine_diff_density_min -0.804
_refine_diff_density_rms 0.083
_refine_ls_extinction_method none
_refine_ls_goodness_of_fit_ref 1.035
_refine_ls_hydrogen_treatment constr
_refine_ls_matrix_type full
_refine_ls_number_parameters 414
_refine_ls_number_reflns 6169
_refine_ls_number_restraints 41
_refine_ls_restrained_S_all 1.041
_refine_ls_R_factor_all 0.0298
_refine_ls_R_factor_gt 0.0203
_refine_ls_shift/su_max 0.001
_refine_ls_shift/su_mean 0.000
_refine_ls_structure_factor_coef Fsqd
_refine_ls_weighting_details 'w=1/[\s^2^(Fo^2^)+(0.0167P)^2^+5.2998P] where P=(Fo^2^+2Fc^2^)/3'
_refine_ls_weighting_scheme calc
_refine_ls_wR_factor_gt 0.0427
_refine_ls_wR_factor_ref 0.0458
_reflns_Friedel_coverage 0.000
_reflns_number_gt 5231
_reflns_number_total 6169
_reflns_threshold_expression 'I > 2\s(I)'
_cod_data_source_file cs6b03313_si_002.cif
_cod_data_source_block rds398_0m
_cod_depositor_comments
;
The following automatic conversions were performed:

'_diffrn_radiation_probe' value 'X-ray' changed to 'x-ray' according
to
/usr/data/users/saulius/crontab/automatic-downloads/current/ACS/lib/dictionaries/cif_core.dic
dictionary named 'cif_core.dic' version 2.4.2 from 2011-04-26.

Automatic conversion script
Id: cif_fix_values 4268 2015-11-12 08:31:59Z antanas 
;
_cod_original_formula_sum 'C37.50 H47 Cl N3 O Re'
_cod_database_code 4514011
_shelx_space_group_comment
;
The symmetry employed for this shelxl refinement is uniquely defined
by the following loop, which should always be used as a source of
symmetry information in preference to the above space-group names.
They are only intended as comments.
;
_shelx_estimated_absorpt_t_max 0.737
_shelx_estimated_absorpt_t_min 0.504
_olex2_refinement_description
;
1. Fixed Uiso
 At 1.2 times of:
  All C(H) groups, All C(H,H) groups
 At 1.5 times of:
  All C(H,H,H) groups
2. Restrained distances
 C1S-Cl1S
 1.74 with sigma of 0.02
 C1S-Cl2S
 1.74 with sigma of 0.02
3. Uiso/Uaniso restraints and constraints
C1S \\sim Cl2S \\sim Cl1S: within 2A with sigma of 0.04 and sigma for terminal
atoms of 0.08
Uanis(Cl2S) \\sim Ueq, Uanis(C1S) \\sim Ueq, Uanis(Cl1S) \\sim Ueq: with sigma
of 0.1 and sigma for terminal atoms of 0.2
4. Rigid body (RIGU) restrains
 Cl2S, C1S, Cl1S
 with sigma for 1-2 distances of 0.004 and sigma for 1-3 distances of 0.004
5. Others
 Fixed Sof: Cl1S(0.5) Cl2S(0.5) C1S(0.5) H1SA(0.5) H1SB(0.5)
6.a Ternary CH refined with riding coordinates:
 C35(H35), C20(H20), C32(H32), C23(H23)
6.b Secondary CH2 refined with riding coordinates:
 C13(H13A,H13B), C7(H7A,H7B), C1S(H1SA,H1SB)
6.c Aromatic/amide H refined with riding coordinates:
 C28(H28), C6(H6), C10(H10), C29(H29), C2(H2), C30(H30), C11(H11), C9(H9),
 C5(H5), C3(H3), C4(H4), C18(H18), C16(H16), C17(H17)
6.d Idealised Me refined as rotating group:
 C36(H36A,H36B,H36C), C37(H37A,H37B,H37C), C34(H34A,H34B,H34C), C33(H33A,H33B,
 H33C), C21(H21A,H21B,H21C), C25(H25A,H25B,H25C), C22(H22A,H22B,H22C), C24(H24A,
 H24B,H24C)
;
_shelx_shelxl_version_number 2014/7
_olex2_submission_original_sample_id 'DIPP PHENYL'
_olex2_submission_special_instructions 'No special instructions were received'

loop_
_space_group_symop_operation_xyz
'x, y, z'
'-x+1/2, y+1/2, -z+1/2'
'-x, -y, -z'
'x-1/2, -y-1/2, z-1/2'

loop_
_atom_site_label
_atom_site_type_symbol
_atom_site_fract_x
_atom_site_fract_y
_atom_site_fract_z
_atom_site_U_iso_or_equiv
_atom_site_adp_type
_atom_site_occupancy
_atom_site_site_symmetry_order
_atom_site_calc_flag
_atom_site_refinement_flags_posn
_atom_site_refinement_flags_adp
_atom_site_refinement_flags_occupancy
_atom_site_disorder_assembly
_atom_site_disorder_group
Re1 Re 0.38556(2) 0.38501(2) 0.50627(2) 0.01246(4) Uani 1 1 d . . . . .
N1 N 0.34800(16) 0.45061(18) 0.59498(15) 0.0167(6) Uani 1 1 d . . . . .
N2 N 0.49017(16) 0.35953(17) 0.60918(15) 0.0153(6) Uani 1 1 d . . . . .
N3 N 0.42692(16) 0.24951(18) 0.49012(15) 0.0157(5) Uani 1 1 d . . . . .
C26 C 0.38760(19) 0.1711(2) 0.43504(19) 0.0170(7) Uani 1 1 d . . . . .
C13 C 0.4219(2) 0.4873(2) 0.66285(19) 0.0205(7) Uani 1 1 d . . . . .
H13A H 0.4026 0.4918 0.7133 0.025 Uiso 1 1 calc R . . . .
H13B H 0.4402 0.5543 0.6499 0.025 Uiso 1 1 calc R . . . .
C14 C 0.2622(2) 0.4646(2) 0.60842(19) 0.0190(7) Uani 1 1 d . . . . .
C15 C 0.2043(2) 0.5376(2) 0.56465(19) 0.0216(7) Uani 1 1 d . . . . .
C28 C 0.3166(2) 0.0114(2) 0.4097(2) 0.0234(8) Uani 1 1 d . . . . .
H28 H 0.2916 -0.0450 0.4283 0.028 Uiso 1 1 calc R . . . .
C12 C 0.4979(2) 0.4172(2) 0.67491(19) 0.0182(7) Uani 1 1 d . . . . .
C6 C 0.2064(2) 0.2814(2) 0.4843(2) 0.0275(8) Uani 1 1 d . . . . .
H6 H 0.2364 0.2463 0.5321 0.033 Uiso 1 1 calc R . . . .
C1 C 0.2535(2) 0.3492(2) 0.45096(19) 0.0178(7) Uani 1 1 d . . . . .
C8 C 0.5488(2) 0.2869(2) 0.60734(19) 0.0188(7) Uani 1 1 d . . . . .
C10 C 0.6315(2) 0.3321(2) 0.7412(2) 0.0252(8) Uani 1 1 d . . . . .
H10 H 0.6811 0.3230 0.7872 0.030 Uiso 1 1 calc R . . . .
C29 C 0.3173(2) 0.0163(2) 0.3291(2) 0.0235(8) Uani 1 1 d . . . . .
H29 H 0.2927 -0.0361 0.2927 0.028 Uiso 1 1 calc R . . . .
C31 C 0.39027(19) 0.1757(2) 0.35363(18) 0.0161(7) Uani 1 1 d . . . . .
C2 C 0.2052(2) 0.3983(2) 0.37993(19) 0.0202(7) Uani 1 1 d . . . . .
H2 H 0.2345 0.4458 0.3554 0.024 Uiso 1 1 calc R . . . .
C36 C 0.5029(2) 0.2296(2) 0.2803(2) 0.0225(7) Uani 1 1 d . . . . .
H36A H 0.5490 0.1918 0.3193 0.034 Uiso 1 1 calc GR . . . .
H36B H 0.5296 0.2880 0.2623 0.034 Uiso 1 1 calc GR . . . .
H36C H 0.4757 0.1878 0.2332 0.034 Uiso 1 1 calc GR . . . .
C30 C 0.3541(2) 0.0978(2) 0.30169(19) 0.0195(7) Uani 1 1 d . . . . .
H30 H 0.3548 0.1008 0.2463 0.023 Uiso 1 1 calc R . . . .
C35 C 0.4318(2) 0.2627(2) 0.32103(19) 0.0169(7) Uani 1 1 d . . . . .
H35 H 0.4611 0.3062 0.3681 0.020 Uiso 1 1 calc R . . . .
C27 C 0.3517(2) 0.0872(2) 0.46416(19) 0.0203(7) Uani 1 1 d . . . . .
C20 C 0.2324(2) 0.6076(2) 0.50713(19) 0.0233(7) Uani 1 1 d . . . . .
H20 H 0.2768 0.5725 0.4847 0.028 Uiso 1 1 calc R . . . .
C37 C 0.3603(2) 0.3237(2) 0.2621(2) 0.0224(7) Uani 1 1 d . . . . .
H37A H 0.3321 0.2834 0.2142 0.034 Uiso 1 1 calc GR . . . .
H37B H 0.3873 0.3825 0.2451 0.034 Uiso 1 1 calc GR . . . .
H37C H 0.3155 0.3443 0.2891 0.034 Uiso 1 1 calc GR . . . .
C19 C 0.2373(2) 0.4044(2) 0.6659(2) 0.0280(8) Uani 1 1 d . . . . .
C11 C 0.5692(2) 0.4046(2) 0.74243(19) 0.0208(7) Uani 1 1 d . . . . .
H11 H 0.5755 0.4451 0.7892 0.025 Uiso 1 1 calc R . . . .
C7 C 0.5207(2) 0.2271(2) 0.53149(19) 0.0218(7) Uani 1 1 d . . . . .
H7A H 0.5584 0.2433 0.4952 0.026 Uiso 1 1 calc R . . . .
H7B H 0.5275 0.1555 0.5449 0.026 Uiso 1 1 calc R . . . .
C9 C 0.6215(2) 0.2729(2) 0.6731(2) 0.0232(7) Uani 1 1 d . . . . .
H9 H 0.6642 0.2234 0.6718 0.028 Uiso 1 1 calc R . . . .
C5 C 0.1164(2) 0.2636(3) 0.4491(3) 0.0361(9) Uani 1 1 d . . . . .
H5 H 0.0860 0.2171 0.4734 0.043 Uiso 1 1 calc R . . . .
C34 C 0.4272(3) 0.0056(3) 0.5978(2) 0.0406(10) Uani 1 1 d . . . . .
H34A H 0.4159 -0.0611 0.5743 0.061 Uiso 1 1 calc GR . . . .
H34B H 0.4293 0.0031 0.6556 0.061 Uiso 1 1 calc GR . . . .
H34C H 0.4841 0.0298 0.5920 0.061 Uiso 1 1 calc GR . . . .
C3 C 0.1161(2) 0.3792(3) 0.3448(2) 0.0272(8) Uani 1 1 d . . . . .
H3 H 0.0857 0.4125 0.2962 0.033 Uiso 1 1 calc R . . . .
C32 C 0.3528(2) 0.0755(2) 0.5532(2) 0.0257(8) Uani 1 1 d . . . . .
H32 H 0.3640 0.1421 0.5798 0.031 Uiso 1 1 calc R . . . .
C33 C 0.2651(3) 0.0359(3) 0.5634(3) 0.0410(10) Uani 1 1 d . . . . .
H33A H 0.2160 0.0768 0.5316 0.062 Uiso 1 1 calc GR . . . .
H33B H 0.2662 0.0384 0.6210 0.062 Uiso 1 1 calc GR . . . .
H33C H 0.2567 -0.0328 0.5441 0.062 Uiso 1 1 calc GR . . . .
C4 C 0.0711(2) 0.3128(3) 0.3795(2) 0.0350(9) Uani 1 1 d . . . . .
H4 H 0.0096 0.3010 0.3559 0.042 Uiso 1 1 calc R . . . .
C21 C 0.2770(2) 0.6987(3) 0.5532(2) 0.0298(8) Uani 1 1 d . . . . .
H21A H 0.2349 0.7335 0.5766 0.045 Uiso 1 1 calc GR . . . .
H21B H 0.2959 0.7430 0.5157 0.045 Uiso 1 1 calc GR . . . .
H21C H 0.3288 0.6782 0.5969 0.045 Uiso 1 1 calc GR . . . .
C23 C 0.2969(3) 0.3243(3) 0.7151(2) 0.0369(10) Uani 1 1 d . . . . .
H23 H 0.3472 0.3133 0.6906 0.044 Uiso 1 1 calc R . . . .
C25 C 0.2478(3) 0.2255(3) 0.7131(3) 0.0515(12) Uani 1 1 d . . . . .
H25A H 0.2028 0.2323 0.7429 0.077 Uiso 1 1 calc GR . . . .
H25B H 0.2903 0.1738 0.7386 0.077 Uiso 1 1 calc GR . . . .
H25C H 0.2189 0.2072 0.6565 0.077 Uiso 1 1 calc GR . . . .
C22 C 0.1557(3) 0.6402(3) 0.4359(2) 0.0406(10) Uani 1 1 d . . . . .
H22A H 0.1226 0.5818 0.4099 0.061 Uiso 1 1 calc GR . . . .
H22B H 0.1790 0.6760 0.3963 0.061 Uiso 1 1 calc GR . . . .
H22C H 0.1161 0.6838 0.4557 0.061 Uiso 1 1 calc GR . . . .
C18 C 0.1545(3) 0.4197(3) 0.6785(3) 0.0409(10) Uani 1 1 d . . . . .
H18 H 0.1373 0.3810 0.7181 0.049 Uiso 1 1 calc R . . . .
C24 C 0.3359(3) 0.3557(3) 0.8038(3) 0.0498(11) Uani 1 1 d . . . . .
H24A H 0.3706 0.4165 0.8058 0.075 Uiso 1 1 calc GR . . . .
H24B H 0.3744 0.3029 0.8335 0.075 Uiso 1 1 calc GR . . . .
H24C H 0.2876 0.3677 0.8289 0.075 Uiso 1 1 calc GR . . . .
C16 C 0.1215(2) 0.5475(3) 0.5787(2) 0.0332(9) Uani 1 1 d . . . . .
H16 H 0.0810 0.5953 0.5487 0.040 Uiso 1 1 calc R . . . .
C17 C 0.0969(3) 0.4892(3) 0.6353(3) 0.0417(10) Uani 1 1 d . . . . .
H17 H 0.0401 0.4974 0.6442 0.050 Uiso 1 1 calc R . . . .
O1 O 0.40629(13) 0.46726(15) 0.43957(12) 0.0183(5) Uani 1 1 d . . . . .
Cl1S Cl -0.0006(6) 0.0948(4) 0.5917(3) 0.196(3) Uani 0.5 1 d D U P A -1
Cl2S Cl 0.0113(6) -0.0347(8) 0.4616(4) 0.242(4) Uani 0.5 1 d D U P A -1
C1S C -0.040(3) -0.010(2) 0.537(2) 0.315(15) Uani 0.5 1 d D U P A -1
H1SA H -0.0311 -0.0675 0.5741 0.378 Uiso 0.5 1 calc R . P A -1
H1SB H -0.1043 -0.0027 0.5113 0.378 Uiso 0.5 1 calc R . P A -1

loop_
_atom_site_aniso_label
_atom_site_aniso_U_11
_atom_site_aniso_U_22
_atom_site_aniso_U_33
_atom_site_aniso_U_23
_atom_site_aniso_U_13
_atom_site_aniso_U_12
Re1 0.01149(6) 0.01126(6) 0.01569(7) 0.00156(5) 0.00551(4) 0.00076(5)
N1 0.0145(13) 0.0161(13) 0.0207(14) 0.0000(11) 0.0067(11) 0.0008(11)
N2 0.0154(13) 0.0133(13) 0.0187(14) 0.0011(10) 0.0072(11) -0.0034(10)
N3 0.0128(13) 0.0145(12) 0.0191(14) 0.0007(10) 0.0029(11) 0.0021(10)
C26 0.0133(16) 0.0119(15) 0.0237(17) -0.0013(13) 0.0017(13) 0.0037(12)
C13 0.0225(18) 0.0186(16) 0.0218(17) -0.0018(13) 0.0085(14) -0.0011(13)
C14 0.0191(17) 0.0170(16) 0.0247(18) -0.0052(13) 0.0122(14) -0.0011(13)
C15 0.0229(18) 0.0208(16) 0.0220(18) -0.0049(14) 0.0075(14) 0.0023(14)
C28 0.0212(18) 0.0126(15) 0.037(2) 0.0019(14) 0.0083(15) -0.0020(13)
C12 0.0200(17) 0.0127(15) 0.0236(17) 0.0017(13) 0.0088(14) -0.0059(12)
C6 0.0239(19) 0.0183(17) 0.042(2) 0.0020(15) 0.0115(16) 0.0001(14)
C1 0.0173(16) 0.0128(14) 0.0255(17) -0.0040(13) 0.0094(14) 0.0033(13)
C8 0.0149(16) 0.0159(16) 0.0258(18) 0.0028(13) 0.0056(14) 0.0014(13)
C10 0.0198(18) 0.0243(18) 0.0257(19) 0.0052(15) -0.0032(14) -0.0053(14)
C29 0.0239(19) 0.0150(16) 0.0275(19) -0.0028(14) 0.0003(15) -0.0006(14)
C31 0.0112(15) 0.0132(15) 0.0223(17) 0.0012(12) 0.0019(13) 0.0039(12)
C2 0.0162(16) 0.0226(17) 0.0223(17) -0.0038(14) 0.0060(13) 0.0019(13)
C36 0.0204(18) 0.0240(17) 0.0236(18) -0.0017(14) 0.0068(14) -0.0006(14)
C30 0.0222(17) 0.0180(17) 0.0163(16) -0.0016(13) 0.0020(13) 0.0006(13)
C35 0.0162(16) 0.0157(15) 0.0185(16) -0.0023(13) 0.0042(13) -0.0003(13)
C27 0.0186(17) 0.0170(16) 0.0263(18) 0.0025(13) 0.0082(14) 0.0050(13)
C20 0.0250(18) 0.0249(17) 0.0219(17) -0.0027(14) 0.0098(14) 0.0081(15)
C37 0.0244(18) 0.0167(16) 0.0263(18) -0.0004(13) 0.0077(15) -0.0007(13)
C19 0.034(2) 0.0184(18) 0.041(2) 0.0031(15) 0.0257(17) 0.0053(15)
C11 0.0232(18) 0.0183(17) 0.0191(17) -0.0012(13) 0.0029(14) -0.0063(13)
C7 0.0149(17) 0.0251(17) 0.0236(18) -0.0031(14) 0.0020(14) 0.0061(14)
C9 0.0154(17) 0.0191(16) 0.032(2) 0.0010(14) 0.0012(14) 0.0029(13)
C5 0.023(2) 0.0263(19) 0.063(3) -0.0010(19) 0.0201(19) -0.0075(16)
C34 0.061(3) 0.037(2) 0.027(2) 0.0108(17) 0.017(2) 0.015(2)
C3 0.0168(17) 0.0295(18) 0.0318(19) -0.0082(16) 0.0006(14) 0.0053(15)
C32 0.035(2) 0.0177(16) 0.0296(19) 0.0024(14) 0.0179(16) 0.0026(15)
C33 0.056(3) 0.0201(19) 0.059(3) 0.0022(18) 0.036(2) -0.0033(18)
C4 0.0131(18) 0.034(2) 0.057(3) -0.0146(19) 0.0076(17) -0.0032(15)
C21 0.034(2) 0.0281(19) 0.029(2) 0.0018(16) 0.0112(17) -0.0045(16)
C23 0.048(2) 0.026(2) 0.050(3) 0.0137(17) 0.037(2) 0.0141(17)
C25 0.088(4) 0.028(2) 0.057(3) 0.0142(19) 0.051(3) 0.013(2)
C22 0.047(2) 0.032(2) 0.033(2) -0.0006(17) -0.0064(18) 0.0090(18)
C18 0.045(3) 0.0267(19) 0.065(3) 0.0040(19) 0.040(2) 0.0010(18)
C24 0.059(3) 0.049(3) 0.049(3) 0.020(2) 0.028(2) 0.015(2)
C16 0.023(2) 0.033(2) 0.045(2) -0.0049(18) 0.0105(17) 0.0084(16)
C17 0.025(2) 0.039(2) 0.073(3) -0.001(2) 0.032(2) 0.0025(17)
O1 0.0173(12) 0.0184(11) 0.0183(11) 0.0029(9) 0.0034(9) -0.0012(9)
Cl1S 0.365(10) 0.139(4) 0.096(3) 0.007(3) 0.081(5) -0.070(5)
Cl2S 0.286(8) 0.335(10) 0.132(5) -0.042(6) 0.101(5) -0.217(8)
C1S 0.46(3) 0.29(2) 0.25(2) -0.084(18) 0.20(2) -0.20(2)

loop_
_atom_type_symbol
_atom_type_description
_atom_type_scat_dispersion_real
_atom_type_scat_dispersion_imag
_atom_type_scat_source
C C 0.0033 0.0016 'International Tables Vol C Tables 4.2.6.8 and 6.1.1.4'
H H 0.0000 0.0000 'International Tables Vol C Tables 4.2.6.8 and 6.1.1.4'
Cl Cl 0.1484 0.1585 'International Tables Vol C Tables 4.2.6.8 and 6.1.1.4'
N N 0.0061 0.0033 'International Tables Vol C Tables 4.2.6.8 and 6.1.1.4'
O O 0.0106 0.0060 'International Tables Vol C Tables 4.2.6.8 and 6.1.1.4'
Re Re -1.0185 7.2310 'International Tables Vol C Tables 4.2.6.8 and 6.1.1.4'

loop_
_geom_angle_atom_site_label_1
_geom_angle_atom_site_label_2
_geom_angle_atom_site_label_3
_geom_angle
N1 Re1 N2 75.94(10)
N1 Re1 N3 134.09(10)
N1 Re1 C1 89.09(11)
N2 Re1 C1 143.23(11)
N3 Re1 N2 75.72(9)
N3 Re1 C1 92.58(11)
O1 Re1 N1 112.12(10)
O1 Re1 N2 115.33(9)
O1 Re1 N3 112.44(10)
O1 Re1 C1 101.40(11)
C13 N1 Re1 114.58(19)
C14 N1 Re1 132.0(2)
C14 N1 C13 113.3(2)
C12 N2 Re1 118.8(2)
C12 N2 C8 122.2(3)
C8 N2 Re1 119.0(2)
C26 N3 Re1 132.16(19)
C26 N3 C7 110.7(2)
C7 N3 Re1 116.27(19)
C31 C26 N3 119.5(3)
C31 C26 C27 120.4(3)
C27 C26 N3 119.9(3)
N1 C13 H13A 110.0
N1 C13 H13B 110.0
N1 C13 C12 108.6(2)
H13A C13 H13B 108.3
C12 C13 H13A 110.0
C12 C13 H13B 110.0
C15 C14 N1 120.2(3)
C15 C14 C19 120.8(3)
C19 C14 N1 119.0(3)
C14 C15 C20 121.4(3)
C16 C15 C14 118.2(3)
C16 C15 C20 120.3(3)
C29 C28 H28 119.3
C29 C28 C27 121.5(3)
C27 C28 H28 119.3
N2 C12 C13 111.5(3)
N2 C12 C11 119.7(3)
C11 C12 C13 128.8(3)
C1 C6 H6 119.2
C1 C6 C5 121.6(3)
C5 C6 H6 119.2
C6 C1 Re1 122.6(2)
C6 C1 C2 116.2(3)
C2 C1 Re1 121.0(2)
N2 C8 C7 112.0(3)
N2 C8 C9 119.8(3)
C9 C8 C7 128.1(3)
C11 C10 H10 119.9
C9 C10 H10 119.9
C9 C10 C11 120.1(3)
C28 C29 H29 120.2
C30 C29 C28 119.6(3)
C30 C29 H29 120.2
C26 C31 C35 121.9(3)
C30 C31 C26 118.8(3)
C30 C31 C35 119.3(3)
C1 C2 H2 119.1
C3 C2 C1 121.7(3)
C3 C2 H2 119.1
H36A C36 H36B 109.5
H36A C36 H36C 109.5
H36B C36 H36C 109.5
C35 C36 H36A 109.5
C35 C36 H36B 109.5
C35 C36 H36C 109.5
C29 C30 C31 121.3(3)
C29 C30 H30 119.4
C31 C30 H30 119.4
C31 C35 C36 112.3(2)
C31 C35 H35 107.8
C31 C35 C37 110.3(2)
C36 C35 H35 107.8
C37 C35 C36 110.6(3)
C37 C35 H35 107.8
C26 C27 C32 122.5(3)
C28 C27 C26 118.4(3)
C28 C27 C32 119.0(3)
C15 C20 H20 108.1
C15 C20 C21 110.0(3)
C15 C20 C22 113.2(3)
C21 C20 H20 108.1
C22 C20 H20 108.1
C22 C20 C21 109.2(3)
C35 C37 H37A 109.5
C35 C37 H37B 109.5
C35 C37 H37C 109.5
H37A C37 H37B 109.5
H37A C37 H37C 109.5
H37B C37 H37C 109.5
C14 C19 C23 123.3(3)
C18 C19 C14 118.1(3)
C18 C19 C23 118.5(3)
C12 C11 C10 119.1(3)
C12 C11 H11 120.4
C10 C11 H11 120.4
N3 C7 C8 108.9(2)
N3 C7 H7A 109.9
N3 C7 H7B 109.9
C8 C7 H7A 109.9
C8 C7 H7B 109.9
H7A C7 H7B 108.3
C8 C9 C10 119.0(3)
C8 C9 H9 120.5
C10 C9 H9 120.5
C6 C5 H5 119.6
C4 C5 C6 120.7(3)
C4 C5 H5 119.6
H34A C34 H34B 109.5
H34A C34 H34C 109.5
H34B C34 H34C 109.5
C32 C34 H34A 109.5
C32 C34 H34B 109.5
C32 C34 H34C 109.5
C2 C3 H3 119.6
C4 C3 C2 120.8(3)
C4 C3 H3 119.6
C27 C32 C34 111.1(3)
C27 C32 H32 108.2
C27 C32 C33 112.7(3)
C34 C32 H32 108.2
C33 C32 C34 108.3(3)
C33 C32 H32 108.2
C32 C33 H33A 109.5
C32 C33 H33B 109.5
C32 C33 H33C 109.5
H33A C33 H33B 109.5
H33A C33 H33C 109.5
H33B C33 H33C 109.5
C5 C4 H4 120.5
C3 C4 C5 118.9(3)
C3 C4 H4 120.5
C20 C21 H21A 109.5
C20 C21 H21B 109.5
C20 C21 H21C 109.5
H21A C21 H21B 109.5
H21A C21 H21C 109.5
H21B C21 H21C 109.5
C19 C23 H23 108.0
C19 C23 C25 112.2(3)
C19 C23 C24 111.6(3)
C25 C23 H23 108.0
C24 C23 H23 108.0
C24 C23 C25 108.9(3)
C23 C25 H25A 109.5
C23 C25 H25B 109.5
C23 C25 H25C 109.5
H25A C25 H25B 109.5
H25A C25 H25C 109.5
H25B C25 H25C 109.5
C20 C22 H22A 109.5
C20 C22 H22B 109.5
C20 C22 H22C 109.5
H22A C22 H22B 109.5
H22A C22 H22C 109.5
H22B C22 H22C 109.5
C19 C18 H18 119.2
C17 C18 C19 121.6(4)
C17 C18 H18 119.2
C23 C24 H24A 109.5
C23 C24 H24B 109.5
C23 C24 H24C 109.5
H24A C24 H24B 109.5
H24A C24 H24C 109.5
H24B C24 H24C 109.5
C15 C16 H16 119.4
C17 C16 C15 121.3(3)
C17 C16 H16 119.4
C18 C17 C16 119.9(3)
C18 C17 H17 120.0
C16 C17 H17 120.0
Cl1S C1S H1SA 108.9
Cl1S C1S H1SB 108.9
Cl2S C1S Cl1S 113.5(14)
Cl2S C1S H1SA 108.9
Cl2S C1S H1SB 108.9
H1SA C1S H1SB 107.7

loop_
_geom_bond_atom_site_label_1
_geom_bond_atom_site_label_2
_geom_bond_distance
Re1 N1 1.978(2)
Re1 N2 2.077(2)
Re1 N3 1.983(2)
Re1 C1 2.081(3)
Re1 O1 1.684(2)
N1 C13 1.481(4)
N1 C14 1.437(4)
N2 C12 1.343(4)
N2 C8 1.348(4)
N3 C26 1.437(4)
N3 C7 1.477(4)
C26 C31 1.404(4)
C26 C27 1.413(4)
C13 H13A 0.9900
C13 H13B 0.9900
C13 C12 1.490(4)
C14 C15 1.406(4)
C14 C19 1.408(4)
C15 C20 1.512(5)
C15 C16 1.388(5)
C28 H28 0.9500
C28 C29 1.382(5)
C28 C27 1.390(4)
C12 C11 1.378(4)
C6 H6 0.9500
C6 C1 1.391(5)
C6 C5 1.394(5)
C1 C2 1.407(4)
C8 C7 1.487(4)
C8 C9 1.377(4)
C10 H10 0.9500
C10 C11 1.385(5)
C10 C9 1.384(5)
C29 H29 0.9500
C29 C30 1.381(4)
C31 C30 1.391(4)
C31 C35 1.520(4)
C2 H2 0.9500
C2 C3 1.384(4)
C36 H36A 0.9800
C36 H36B 0.9800
C36 H36C 0.9800
C36 C35 1.533(4)
C30 H30 0.9500
C35 H35 1.0000
C35 C37 1.525(4)
C27 C32 1.524(4)
C20 H20 1.0000
C20 C21 1.522(5)
C20 C22 1.521(4)
C37 H37A 0.9800
C37 H37B 0.9800
C37 H37C 0.9800
C19 C23 1.522(5)
C19 C18 1.387(5)
C11 H11 0.9500
C7 H7A 0.9900
C7 H7B 0.9900
C9 H9 0.9500
C5 H5 0.9500
C5 C4 1.376(5)
C34 H34A 0.9800
C34 H34B 0.9800
C34 H34C 0.9800
C34 C32 1.530(5)
C3 H3 0.9500
C3 C4 1.370(5)
C32 H32 1.0000
C32 C33 1.529(5)
C33 H33A 0.9800
C33 H33B 0.9800
C33 H33C 0.9800
C4 H4 0.9500
C21 H21A 0.9800
C21 H21B 0.9800
C21 H21C 0.9800
C23 H23 1.0000
C23 C25 1.534(5)
C23 C24 1.530(6)
C25 H25A 0.9800
C25 H25B 0.9800
C25 H25C 0.9800
C22 H22A 0.9800
C22 H22B 0.9800
C22 H22C 0.9800
C18 H18 0.9500
C18 C17 1.368(5)
C24 H24A 0.9800
C24 H24B 0.9800
C24 H24C 0.9800
C16 H16 0.9500
C16 C17 1.381(5)
C17 H17 0.9500
Cl1S C1S 1.718(17)
Cl2S C1S 1.718(16)
C1S H1SA 0.9900
C1S H1SB 0.9900

loop_
_geom_torsion_atom_site_label_1
_geom_torsion_atom_site_label_2
_geom_torsion_atom_site_label_3
_geom_torsion_atom_site_label_4
_geom_torsion
Re1 N1 C13 C12 -35.1(3)
Re1 N1 C14 C15 -76.8(4)
Re1 N1 C14 C19 103.2(3)
Re1 N2 C12 C13 4.5(3)
Re1 N2 C12 C11 -176.9(2)
Re1 N2 C8 C7 -7.1(3)
Re1 N2 C8 C9 176.0(2)
Re1 N3 C26 C31 78.1(4)
Re1 N3 C26 C27 -106.0(3)
Re1 N3 C7 C8 30.0(3)
Re1 C1 C2 C3 -176.5(2)
N1 C13 C12 N2 18.4(3)
N1 C13 C12 C11 -160.0(3)
N1 C14 C15 C20 -4.3(4)
N1 C14 C15 C16 179.0(3)
N1 C14 C19 C23 0.0(5)
N1 C14 C19 C18 179.4(3)
N2 C12 C11 C10 -0.3(4)
N2 C8 C7 N3 -13.6(4)
N2 C8 C9 C10 2.1(5)
N3 C26 C31 C30 178.2(3)
N3 C26 C31 C35 -1.5(4)
N3 C26 C27 C28 -178.1(3)
N3 C26 C27 C32 -0.1(4)
C26 N3 C7 C8 -159.1(3)
C26 C31 C30 C29 -1.0(4)
C26 C31 C35 C36 125.8(3)
C26 C31 C35 C37 -110.4(3)
C26 C27 C32 C34 -101.3(4)
C26 C27 C32 C33 137.0(3)
C13 N1 C14 C15 107.2(3)
C13 N1 C14 C19 -72.7(4)
C13 C12 C11 C10 178.0(3)
C14 N1 C13 C12 141.6(3)
C14 C15 C20 C21 -88.1(4)
C14 C15 C20 C22 149.4(3)
C14 C15 C16 C17 1.5(5)
C14 C19 C23 C25 -131.3(4)
C14 C19 C23 C24 106.2(4)
C14 C19 C18 C17 1.7(6)
C15 C14 C19 C23 180.0(3)
C15 C14 C19 C18 -0.6(5)
C15 C16 C17 C18 -0.3(6)
C28 C29 C30 C31 -0.3(5)
C28 C27 C32 C34 76.7(4)
C28 C27 C32 C33 -45.0(4)
C12 N2 C8 C7 174.0(3)
C12 N2 C8 C9 -2.8(4)
C6 C1 C2 C3 -0.7(5)
C6 C5 C4 C3 0.5(6)
C1 C6 C5 C4 0.3(6)
C1 C2 C3 C4 1.5(5)
C8 N2 C12 C13 -176.7(3)
C8 N2 C12 C11 1.9(4)
C29 C28 C27 C26 0.8(5)
C29 C28 C27 C32 -177.3(3)
C31 C26 C27 C28 -2.2(4)
C31 C26 C27 C32 175.8(3)
C2 C3 C4 C5 -1.4(5)
C30 C31 C35 C36 -53.9(4)
C30 C31 C35 C37 69.9(3)
C35 C31 C30 C29 178.6(3)
C27 C26 C31 C30 2.3(4)
C27 C26 C31 C35 -177.4(3)
C27 C28 C29 C30 0.4(5)
C20 C15 C16 C17 -175.2(3)
C19 C14 C15 C20 175.7(3)
C19 C14 C15 C16 -1.0(5)
C19 C18 C17 C16 -1.3(6)
C11 C10 C9 C8 -0.5(5)
C7 N3 C26 C31 -90.9(3)
C7 N3 C26 C27 85.0(3)
C7 C8 C9 C10 -174.2(3)
C9 C8 C7 N3 163.0(3)
C9 C10 C11 C12 -0.4(5)
C5 C6 C1 Re1 175.5(3)
C5 C6 C1 C2 -0.2(5)
C23 C19 C18 C17 -178.8(4)
C18 C19 C23 C25 49.2(5)
C18 C19 C23 C24 -73.3(5)
C16 C15 C20 C21 88.5(4)
C16 C15 C20 C22 -34.0(4)
